data_4101822
loop_
_publ_author_name
'Thomas Devic'
'Patricia Horcajada'
'Christian Serre'
'Fabrice Salles'
'Guillaume Maurin'
'B\'eatrice Moulin'
'Daniela Heurtaux'
'Guillaume Clet'
'Alexandre Vimont'
'Jean-Marc Gren\`eche'
'Benjamin Le Ouay'
'Florian Moreau'
'Emmanuel Magnier'
'Yaroslav Filinchuk'
'Jer\^ome Marrot'
'Jean-Claude Lavalley'
'Marco Daturi'
'G\'erard F\'erey'

_publ_section_title
;
 Functionalization in Flexible Porous Solids: Effects on the Pore Opening
 and the Host-Guest Interactions
;
_journal_name_full 'Journal of the American Chemical Society'
_journal_page_first 1127
_journal_page_last 1136
_journal_paper_doi 10.1021/ja9092715
_journal_volume 132
_journal_year 2010
_chemical_formula_sum 'C8 H5 Fe O7'
_chemical_formula_weight 268.97
_chemical_name_systematic
; 
 ? 
;
_space_group_IT_number 74
_symmetry_cell_setting orthorhombic
_symmetry_space_group_name_Hall '-I 2b 2'
_symmetry_space_group_name_H-M 'I m m a'
_atom_sites_solution_hydrogens none
_atom_sites_solution_primary direct
_atom_sites_solution_secondary difmap
_audit_creation_method SHELXL-97
_cell_angle_alpha 90.00
_cell_angle_beta 90.00
_cell_angle_gamma 90.00
_cell_formula_units_Z 4
_cell_length_a 17.841(4)
_cell_length_b 6.8729(15)
_cell_length_c 11.839(3)
_cell_measurement_reflns_used 832
_cell_measurement_temperature 293(2)
_cell_measurement_theta_max 23.74
_cell_measurement_theta_min 3.43
_cell_volume 1451.7(6)
_computing_cell_refinement 'Bruker APEX2'
_computing_data_collection 'Bruker APEX2'
_computing_data_reduction 'Bruker SAINT'
_computing_molecular_graphics 'Bruker SHELXTL'
_computing_publication_material 'Bruker SHELXTL'
_computing_structure_refinement 'SHELXL-97 (Sheldrick, 1997)'
_computing_structure_solution 'SHELXS-97 (Sheldrick, 1990)'
_diffrn_ambient_temperature 293(2)
_diffrn_detector_area_resol_mean 512x512
_diffrn_measured_fraction_theta_full 0.996
_diffrn_measured_fraction_theta_max 0.996
_diffrn_measurement_device_type 'CCD area detector'
_diffrn_measurement_method 'phi and omega scans'
_diffrn_radiation_monochromator graphite
_diffrn_radiation_source 'fine-focus sealed tube'
_diffrn_radiation_type MoK\a
_diffrn_radiation_wavelength 0.71073
_diffrn_reflns_av_R_equivalents 0.1124
_diffrn_reflns_av_sigmaI/netI 0.0633
_diffrn_reflns_limit_h_max 21
_diffrn_reflns_limit_h_min -21
_diffrn_reflns_limit_k_max 8
_diffrn_reflns_limit_k_min -8
_diffrn_reflns_limit_l_max 14
_diffrn_reflns_limit_l_min -14
_diffrn_reflns_number 7127
_diffrn_reflns_theta_full 25.04
_diffrn_reflns_theta_max 25.04
_diffrn_reflns_theta_min 2.28
_exptl_absorpt_coefficient_mu 1.050
_exptl_absorpt_correction_T_max 0.9896
_exptl_absorpt_correction_T_min 0.8499
_exptl_absorpt_correction_type multi-scan
_exptl_absorpt_process_details 'SADABS (Sheldrick, V2.10)'
_exptl_crystal_colour black
_exptl_crystal_density_diffrn 1.231
_exptl_crystal_density_method 'not measured'
_exptl_crystal_description needle
_exptl_crystal_F_000 540
_exptl_crystal_size_max 0.16
_exptl_crystal_size_mid 0.02
_exptl_crystal_size_min 0.01
_refine_diff_density_max 0.387
_refine_diff_density_min -0.706
_refine_diff_density_rms 0.107
_refine_ls_extinction_method none
_refine_ls_goodness_of_fit_ref 1.199
_refine_ls_hydrogen_treatment none
_refine_ls_matrix_type full
_refine_ls_number_parameters 48
_refine_ls_number_reflns 729
_refine_ls_number_restraints 0
_refine_ls_restrained_S_all 1.199
_refine_ls_R_factor_all 0.1149
_refine_ls_R_factor_gt 0.0734
_refine_ls_shift/su_max 0.000
_refine_ls_shift/su_mean 0.000
_refine_ls_structure_factor_coef Fsqd
_refine_ls_weighting_details 'calc w=1/[\s^2^(Fo^2^)+(0.1236P)^2^+4.0024P] where P=(Fo^2^+2Fc^2^)/3'
_refine_ls_weighting_scheme calc
_refine_ls_wR_factor_gt 0.2270
_refine_ls_wR_factor_ref 0.2455
_reflns_number_gt 483
_reflns_number_total 729
_reflns_threshold_expression >2sigma(I)
_cod_data_source_file ja9092715_si_001_2.cif
_cod_data_source_block ph892
_cod_original_cell_volume 1451.8(5)
_cod_database_code 4101822

loop_
_symmetry_equiv_pos_as_xyz
'x, y, z'
'-x, -y+1/2, z'
'-x, y+1/2, -z'
'x, -y, -z'
'x+1/2, y+1/2, z+1/2'
'-x+1/2, -y+1, z+1/2'
'-x+1/2, y+1, -z+1/2'
'x+1/2, -y+1/2, -z+1/2'
'-x, -y, -z'
'x, y-1/2, -z'
'x, -y-1/2, z'
'-x, y, z'
'-x+1/2, -y+1/2, -z+1/2'
'x+1/2, y, -z+1/2'
'x+1/2, -y, z+1/2'
'-x+1/2, y+1/2, z+1/2'

loop_
_atom_site_label
_atom_site_type_symbol
_atom_site_fract_x
_atom_site_fract_y
_atom_site_fract_z
_atom_site_U_iso_or_equiv
_atom_site_adp_type
_atom_site_occupancy
_atom_site_symmetry_multiplicity
_atom_site_calc_flag
_atom_site_refinement_flags
_atom_site_disorder_assembly
_atom_site_disorder_group
Fe1 Fe 0.0000 0.5000 0.5000 0.0546(9) Uani 1 4 d S . .
O1 O 0.0000 0.2500 0.4246(6) 0.046(2) Uani 1 4 d S . .
O2 O 0.0819(4) 0.5865(10) 0.3934(6) 0.093(2) Uani 1 1 d . . .
O3 O 0.1800(9) 0.408(2) 0.3035(15) 0.134(7) Uani 0.50 1 d P . .
C1 C 0.1099(8) 0.7500 0.3690(13) 0.093(5) Uani 1 2 d S . .
C2 C 0.1817(8) 0.7500 0.3068(14) 0.092(5) Uani 1 2 d S . .
C3 C 0.2159(6) 0.5734(15) 0.2767(10) 0.108(4) Uani 1 1 d . . .

loop_
_atom_site_aniso_label
_atom_site_aniso_U_11
_atom_site_aniso_U_22
_atom_site_aniso_U_33
_atom_site_aniso_U_23
_atom_site_aniso_U_13
_atom_site_aniso_U_12
Fe1 0.0194(9) 0.101(2) 0.0430(11) 0.0293(13) 0.000 0.000
O1 0.035(5) 0.078(7) 0.025(5) 0.000 0.000 0.000
O2 0.076(4) 0.086(4) 0.117(5) 0.008(4) 0.066(4) -0.016(4)
O3 0.110(11) 0.075(8) 0.217(17) -0.006(11) 0.122(13) -0.004(9)
C1 0.071(9) 0.108(12) 0.101(11) 0.000 0.062(9) 0.000
C2 0.073(9) 0.067(8) 0.136(12) 0.000 0.076(9) 0.000
C3 0.094(8) 0.082(6) 0.147(10) -0.002(7) 0.086(8) -0.008(6)

loop_
_atom_type_symbol
_atom_type_description
_atom_type_scat_dispersion_real
_atom_type_scat_dispersion_imag
_atom_type_scat_source
C C 0.0033 0.0016 'International Tables Vol C Tables 4.2.6.8 and 6.1.1.4'
H H 0.0000 0.0000 'International Tables Vol C Tables 4.2.6.8 and 6.1.1.4'
O O 0.0106 0.0060 'International Tables Vol C Tables 4.2.6.8 and 6.1.1.4'
Fe Fe 0.3463 0.8444 'International Tables Vol C Tables 4.2.6.8 and 6.1.1.4'

loop_
_geom_angle_atom_site_label_1
_geom_angle_atom_site_label_2
_geom_angle_atom_site_label_3
_geom_angle
_geom_angle_site_symmetry_1
_geom_angle_site_symmetry_3
_geom_angle_publ_flag
O1 Fe1 O1 180.0 9_566 . ?
O1 Fe1 O2 91.5(2) 9_566 12 ?
O1 Fe1 O2 88.5(2) . 12 ?
O1 Fe1 O2 88.5(2) 9_566 4_566 ?
O1 Fe1 O2 91.5(2) . 4_566 ?
O2 Fe1 O2 180.000(1) 12 4_566 ?
O1 Fe1 O2 88.5(2) 9_566 9_566 ?
O1 Fe1 O2 91.5(2) . 9_566 ?
O2 Fe1 O2 87.3(4) 12 9_566 ?
O2 Fe1 O2 92.7(4) 4_566 9_566 ?
O1 Fe1 O2 91.5(2) 9_566 . ?
O1 Fe1 O2 88.5(2) . . ?
O2 Fe1 O2 92.7(4) 12 . ?
O2 Fe1 O2 87.3(4) 4_566 . ?
O2 Fe1 O2 179.999(1) 9_566 . ?
Fe1 O1 Fe1 125.1(4) . 2 ?
C1 O2 Fe1 133.6(6) . . ?
O2 C1 O2 125.7(10) . 11_575 ?
O2 C1 C2 117.2(5) . . ?
O2 C1 C2 117.2(5) 11_575 . ?
C3 C2 C3 119.5(11) . 11_575 ?
C3 C2 C1 120.2(5) . . ?
C3 C2 C1 120.2(5) 11_575 . ?
O3 C3 C3 122.1(7) . 7_545 ?
O3 C3 C2 117.7(9) . . ?
C3 C3 C2 120.2(5) 7_545 . ?

loop_
_geom_bond_atom_site_label_1
_geom_bond_atom_site_label_2
_geom_bond_distance
_geom_bond_site_symmetry_2
_geom_bond_publ_flag
Fe1 O1 1.936(4) 9_566 ?
Fe1 O1 1.936(4) . ?
Fe1 O2 2.021(5) 12 ?
Fe1 O2 2.021(5) 4_566 ?
Fe1 O2 2.021(5) 9_566 ?
Fe1 O2 2.021(5) . ?
O1 Fe1 1.936(4) 2 ?
O2 C1 1.263(7) . ?
O3 C3 1.345(16) . ?
C1 O2 1.263(7) 11_575 ?
C1 C2 1.478(15) . ?
C2 C3 1.405(11) . ?
C2 C3 1.405(11) 11_575 ?
C3 C3 1.370(17) 7_545 ?
